data_7055429
loop_
_publ_author_name
'Panini, Piyush'
'Gonnade, Rajesh G.'
'Chopra, Deepak'

_publ_section_title
;
 Experimental and computational analysis of supramolecular motifs
 involving Csp2(aromatic)--F and CF3groups in organic solids
;
_journal_issue 6
_journal_name_full 'New J. Chem.'
_journal_page_first 4981
_journal_paper_doi 10.1039/C5NJ03211C
_journal_volume 40
_journal_year 2016
_chemical_formula_moiety 'C14 H9 F4 N O'
_chemical_formula_sum 'C14 H9 F4 N O'
_chemical_formula_weight 283.22
_space_group_crystal_system triclinic
_space_group_IT_number 2
_space_group_name_Hall '-P 1'
_space_group_name_H-M_alt 'P -1'
_symmetry_space_group_name_Hall '-P 1'
_symmetry_space_group_name_H-M 'P -1'
_atom_sites_solution_hydrogens geom
_audit_creation_method SHELXL-2014/7
_audit_update_record
;
2016-03-09 deposited with the CCDC.
2016-03-15 downloaded from the CCDC.
;
_cell_angle_alpha 80.519(6)
_cell_angle_beta 88.584(6)
_cell_angle_gamma 71.932(6)
_cell_formula_units_Z 2
_cell_length_a 5.353(2)
_cell_length_b 6.963(3)
_cell_length_c 16.666(6)
_cell_measurement_reflns_used 2055
_cell_measurement_temperature 100(2)
_cell_measurement_theta_max 25.00
_cell_measurement_theta_min 2.48
_cell_volume 582.3(4)
_computing_cell_refinement 'Bruker SAINT'
_computing_data_collection 'Bruker APEX2'
_computing_data_reduction 'Bruker SAINT'
_computing_molecular_graphics Mercury
_computing_publication_material Mercury
_computing_structure_refinement 'SHELXL-2014 (Sheldrick 2013)'
_computing_structure_solution 'SIR 92'
_diffrn_ambient_temperature 100(2)
_diffrn_measured_fraction_theta_full 0.996
_diffrn_measured_fraction_theta_max 0.911
_diffrn_measurement_device_type 'Bruker APEX-II CCD'
_diffrn_measurement_method '\f and \w scans'
_diffrn_radiation_type MoK\a
_diffrn_radiation_wavelength 0.71073
_diffrn_reflns_av_R_equivalents 0.0425
_diffrn_reflns_av_unetI/netI 0.0556
_diffrn_reflns_Laue_measured_fraction_full 0.996
_diffrn_reflns_Laue_measured_fraction_max 0.911
_diffrn_reflns_limit_h_max 6
_diffrn_reflns_limit_h_min -6
_diffrn_reflns_limit_k_max 9
_diffrn_reflns_limit_k_min -9
_diffrn_reflns_limit_l_max 20
_diffrn_reflns_limit_l_min -21
_diffrn_reflns_number 6430
_diffrn_reflns_point_group_measured_fraction_full 0.996
_diffrn_reflns_point_group_measured_fraction_max 0.911
_diffrn_reflns_theta_full 25.242
_diffrn_reflns_theta_max 28.054
_diffrn_reflns_theta_min 2.479
_exptl_absorpt_coefficient_mu 0.146
_exptl_absorpt_correction_T_max 0.97
_exptl_absorpt_correction_T_min 0.91
_exptl_absorpt_correction_type multi-scan
_exptl_absorpt_process_details SADABS
_exptl_crystal_colour colourless
_exptl_crystal_density_diffrn 1.615
_exptl_crystal_description plate
_exptl_crystal_F_000 288
_exptl_crystal_size_max 0.320
_exptl_crystal_size_mid 0.150
_exptl_crystal_size_min 0.110
_refine_diff_density_max 0.350
_refine_diff_density_min -0.240
_refine_diff_density_rms 0.060
_refine_ls_extinction_method none
_refine_ls_goodness_of_fit_ref 1.026
_refine_ls_hydrogen_treatment constr
_refine_ls_matrix_type full
_refine_ls_number_parameters 181
_refine_ls_number_reflns 2578
_refine_ls_number_restraints 0
_refine_ls_restrained_S_all 1.026
_refine_ls_R_factor_all 0.0555
_refine_ls_R_factor_gt 0.0443
_refine_ls_shift/su_max 0.000
_refine_ls_shift/su_mean 0.000
_refine_ls_structure_factor_coef Fsqd
_refine_ls_weighting_details 'w=1/[\s^2^(Fo^2^)+(0.0563P)^2^+0.2230P] where P=(Fo^2^+2Fc^2^)/3'
_refine_ls_weighting_scheme calc
_refine_ls_wR_factor_gt 0.1142
_refine_ls_wR_factor_ref 0.1198
_reflns_Friedel_coverage 0.000
_reflns_number_gt 2085
_reflns_number_total 2578
_reflns_threshold_expression 'I > 2\s(I)'
_cod_data_source_file c5nj03211c2.cif
_cod_data_source_block 3F3T
_cod_depositor_comments 'Adding full bibliography for 7055417--7055429.cif.'
_cod_original_cell_volume 582.2(4)
_cod_database_code 7055429
_shelx_shelxl_version_number 2014/7
_shelx_space_group_comment
;
The symmetry employed for this shelxl refinement is uniquely defined
by the following loop, which should always be used as a source of
symmetry information in preference to the above space-group names.
They are only intended as comments.
;
_shelx_estimated_absorpt_t_min 0.955
_shelx_estimated_absorpt_t_max 0.984

loop_
_space_group_symop_operation_xyz
'x, y, z'
'-x, -y, -z'

loop_
_atom_site_label
_atom_site_type_symbol
_atom_site_fract_x
_atom_site_fract_y
_atom_site_fract_z
_atom_site_U_iso_or_equiv
_atom_site_adp_type
_atom_site_occupancy
_atom_site_site_symmetry_order
_atom_site_calc_flag
_atom_site_refinement_flags_posn
_atom_site_refinement_flags_adp
F1 F 1.22864(19) -0.44732(15) 0.98109(7) 0.0267(3) Uani 1 1 d . .
F2 F 0.7263(2) 1.31935(16) 0.59924(7) 0.0340(3) Uani 1 1 d . .
F3 F 0.3220(2) 1.36265(16) 0.56995(7) 0.0376(3) Uani 1 1 d . .
F4 F 0.6279(2) 1.21053(15) 0.49552(6) 0.0250(3) Uani 1 1 d . .
N1 N 0.9038(2) 0.3299(2) 0.79897(8) 0.0145(3) Uani 1 1 d . .
H1 H 1.0319 0.3825 0.7860 0.017 Uiso 1 1 calc R U
O1 O 0.4594(2) 0.39538(17) 0.78588(7) 0.0187(3) Uani 1 1 d . .
C1 C 0.6428(3) 0.6492(2) 0.71986(10) 0.0144(3) Uani 1 1 d . .
C2 C 0.4099(3) 0.8111(2) 0.72088(10) 0.0151(3) Uani 1 1 d . .
H2 H 0.2703 0.7913 0.7541 0.018 Uiso 1 1 calc R U
C3 C 0.3823(3) 1.0003(2) 0.67354(10) 0.0158(3) Uani 1 1 d . .
H3 H 0.2251 1.1108 0.6747 0.019 Uiso 1 1 calc R U
C4 C 0.5858(3) 1.0272(2) 0.62442(10) 0.0151(3) Uani 1 1 d . .
C5 C 0.8182(3) 0.8660(2) 0.62272(10) 0.0169(3) Uani 1 1 d . .
H5 H 0.9563 0.8851 0.5886 0.020 Uiso 1 1 calc R U
C6 C 0.8465(3) 0.6783(2) 0.67091(10) 0.0160(3) Uani 1 1 d . .
H6 H 1.0054 0.5690 0.6706 0.019 Uiso 1 1 calc R U
C7 C 0.9743(3) 0.1313(2) 0.84695(9) 0.0139(3) Uani 1 1 d . .
C8 C 0.8386(3) -0.0072(2) 0.84067(10) 0.0148(3) Uani 1 1 d . .
H8 H 0.6885 0.0316 0.8053 0.018 Uiso 1 1 calc R U
C9 C 0.9247(3) -0.2030(2) 0.88666(10) 0.0168(3) Uani 1 1 d . .
H9 H 0.8329 -0.2985 0.8835 0.020 Uiso 1 1 calc R U
C10 C 1.1446(3) -0.2561(2) 0.93682(10) 0.0175(4) Uani 1 1 d . .
C11 C 1.2815(3) -0.1215(3) 0.94407(10) 0.0186(4) Uani 1 1 d . .
H11 H 1.4322 -0.1616 0.9793 0.022 Uiso 1 1 calc R U
C12 C 1.1946(3) 0.0737(2) 0.89888(10) 0.0159(3) Uani 1 1 d . .
H12 H 1.2857 0.1691 0.9033 0.019 Uiso 1 1 calc R U
C13 C 0.6569(3) 0.4472(2) 0.77104(10) 0.0144(3) Uani 1 1 d . .
C14 C 0.5632(3) 1.2296(2) 0.57252(10) 0.0183(4) Uani 1 1 d . .

loop_
_atom_site_aniso_label
_atom_site_aniso_U_11
_atom_site_aniso_U_22
_atom_site_aniso_U_33
_atom_site_aniso_U_23
_atom_site_aniso_U_13
_atom_site_aniso_U_12
F1 0.0193(5) 0.0171(5) 0.0365(6) 0.0132(4) -0.0058(4) -0.0038(4)
F2 0.0566(8) 0.0213(6) 0.0306(6) 0.0032(5) -0.0125(5) -0.0242(5)
F3 0.0306(6) 0.0193(6) 0.0449(7) 0.0131(5) 0.0116(5) 0.0077(5)
F4 0.0392(6) 0.0196(5) 0.0148(5) 0.0002(4) 0.0029(4) -0.0087(4)
N1 0.0135(6) 0.0110(6) 0.0182(7) 0.0000(5) -0.0013(5) -0.0036(5)
O1 0.0145(5) 0.0138(6) 0.0258(7) 0.0010(5) 0.0005(5) -0.0038(4)
C1 0.0162(7) 0.0114(7) 0.0155(8) -0.0025(6) -0.0035(6) -0.0037(6)
C2 0.0139(7) 0.0145(8) 0.0164(8) -0.0027(6) -0.0002(6) -0.0036(6)
C3 0.0142(7) 0.0127(8) 0.0182(8) -0.0033(6) -0.0028(6) -0.0004(6)
C4 0.0185(8) 0.0122(8) 0.0143(8) -0.0019(6) -0.0027(6) -0.0043(6)
C5 0.0157(7) 0.0170(8) 0.0179(8) -0.0033(6) 0.0012(6) -0.0047(6)
C6 0.0135(7) 0.0133(8) 0.0186(8) -0.0027(6) -0.0012(6) -0.0004(6)
C7 0.0138(7) 0.0113(7) 0.0140(8) -0.0007(6) 0.0011(6) -0.0010(6)
C8 0.0136(7) 0.0136(8) 0.0155(8) -0.0023(6) -0.0013(6) -0.0016(6)
C9 0.0159(7) 0.0138(8) 0.0206(8) -0.0029(6) 0.0028(6) -0.0048(6)
C10 0.0159(7) 0.0122(8) 0.0194(8) 0.0049(6) 0.0013(6) -0.0013(6)
C11 0.0127(7) 0.0203(8) 0.0195(9) 0.0013(7) -0.0028(6) -0.0023(6)
C12 0.0143(7) 0.0159(8) 0.0178(8) -0.0015(6) 0.0005(6) -0.0058(6)
C13 0.0161(7) 0.0115(7) 0.0146(8) -0.0026(6) 0.0001(6) -0.0027(6)
C14 0.0208(8) 0.0151(8) 0.0176(8) -0.0018(6) 0.0008(6) -0.0038(6)

loop_
_atom_type_symbol
_atom_type_description
_atom_type_scat_dispersion_real
_atom_type_scat_dispersion_imag
_atom_type_scat_source
C C 0.0033 0.0016 'International Tables Vol C Tables 4.2.6.8 and 6.1.1.4'
H H 0.0000 0.0000 'International Tables Vol C Tables 4.2.6.8 and 6.1.1.4'
N N 0.0061 0.0033 'International Tables Vol C Tables 4.2.6.8 and 6.1.1.4'
O O 0.0106 0.0060 'International Tables Vol C Tables 4.2.6.8 and 6.1.1.4'
F F 0.0171 0.0103 'International Tables Vol C Tables 4.2.6.8 and 6.1.1.4'

loop_
_geom_angle_atom_site_label_1
_geom_angle_atom_site_label_2
_geom_angle_atom_site_label_3
_geom_angle
C13 N1 C7 126.52(13)
C13 N1 H1 116.7
C7 N1 H1 116.7
C6 C1 C2 119.78(14)
C6 C1 C13 122.80(14)
C2 C1 C13 117.40(14)
C3 C2 C1 120.23(15)
C3 C2 H2 119.9
C1 C2 H2 119.9
C2 C3 C4 119.51(14)
C2 C3 H3 120.2
C4 C3 H3 120.2
C3 C4 C5 120.60(15)
C3 C4 C14 121.03(14)
C5 C4 C14 118.37(15)
C6 C5 C4 119.71(15)
C6 C5 H5 120.1
C4 C5 H5 120.1
C5 C6 C1 120.16(14)
C5 C6 H6 119.9
C1 C6 H6 119.9
C8 C7 C12 120.06(15)
C8 C7 N1 122.20(14)
C12 C7 N1 117.67(14)
C7 C8 C9 119.50(14)
C7 C8 H8 120.2
C9 C8 H8 120.2
C10 C9 C8 119.10(15)
C10 C9 H9 120.4
C8 C9 H9 120.4
F1 C10 C11 118.75(14)
F1 C10 C9 118.89(14)
C11 C10 C9 122.36(15)
C10 C11 C12 118.51(15)
C10 C11 H11 120.7
C12 C11 H11 120.7
C11 C12 C7 120.45(15)
C11 C12 H12 119.8
C7 C12 H12 119.8
O1 C13 N1 123.81(14)
O1 C13 C1 121.51(14)
N1 C13 C1 114.69(13)
F3 C14 F4 106.85(13)
F3 C14 F2 106.83(14)
F4 C14 F2 105.73(13)
F3 C14 C4 113.16(14)
F4 C14 C4 112.12(13)
F2 C14 C4 111.68(13)

loop_
_geom_bond_atom_site_label_1
_geom_bond_atom_site_label_2
_geom_bond_distance
F1 C10 1.3569(18)
F2 C14 1.342(2)
F3 C14 1.3324(19)
F4 C14 1.338(2)
N1 C13 1.366(2)
N1 C7 1.422(2)
N1 H1 0.8800
O1 C13 1.226(2)
C1 C6 1.391(2)
C1 C2 1.400(2)
C1 C13 1.501(2)
C2 C3 1.387(2)
C2 H2 0.9500
C3 C4 1.387(2)
C3 H3 0.9500
C4 C5 1.397(2)
C4 C14 1.499(2)
C5 C6 1.383(2)
C5 H5 0.9500
C6 H6 0.9500
C7 C8 1.392(2)
C7 C12 1.394(2)
C8 C9 1.394(2)
C8 H8 0.9500
C9 C10 1.378(2)
C9 H9 0.9500
C10 C11 1.378(2)
C11 C12 1.385(2)
C11 H11 0.9500
C12 H12 0.9500

loop_
_geom_torsion_atom_site_label_1
_geom_torsion_atom_site_label_2
_geom_torsion_atom_site_label_3
_geom_torsion_atom_site_label_4
_geom_torsion
C6 C1 C2 C3 -0.3(2)
C13 C1 C2 C3 -178.58(14)
C1 C2 C3 C4 0.8(2)
C2 C3 C4 C5 -0.4(2)
C2 C3 C4 C14 -179.90(14)
C3 C4 C5 C6 -0.5(2)
C14 C4 C5 C6 178.99(14)
C4 C5 C6 C1 1.0(2)
C2 C1 C6 C5 -0.7(2)
C13 C1 C6 C5 177.56(15)
C13 N1 C7 C8 31.2(2)
C13 N1 C7 C12 -151.74(15)
C12 C7 C8 C9 0.0(2)
N1 C7 C8 C9 177.08(14)
C7 C8 C9 C10 -0.7(2)
C8 C9 C10 F1 -179.58(14)
C8 C9 C10 C11 0.8(3)
F1 C10 C11 C12 -179.86(14)
C9 C10 C11 C12 -0.3(3)
C10 C11 C12 C7 -0.4(2)
C8 C7 C12 C11 0.5(2)
N1 C7 C12 C11 -176.64(14)
C7 N1 C13 O1 1.6(3)
C7 N1 C13 C1 -178.55(14)
C6 C1 C13 O1 -149.11(16)
C2 C1 C13 O1 29.2(2)
C6 C1 C13 N1 31.0(2)
C2 C1 C13 N1 -150.69(14)
C3 C4 C14 F3 -9.5(2)
C5 C4 C14 F3 171.07(15)
C3 C4 C14 F4 -130.41(15)
C5 C4 C14 F4 50.12(19)
C3 C4 C14 F2 111.13(17)
C5 C4 C14 F2 -68.34(19)
